data_1531862
loop_
_publ_author_name
'Lork, E.'
'Mews, R.'
'Knapp, C.'
'Goertler, B.'

_publ_section_title
;
 Alkylation of O P F3 by (Me O S O)(+) (As F6)(-): the unexpected
 formation of a dioxadiarsetane
;
_journal_name_full 'Solid State Sciences'
_journal_page_first 1403
_journal_page_last 1411
_journal_volume 4
_journal_year 2002
_chemical_formula_sum 'C3 H9 As F6 O'
_chemical_name_systematic '(C H3)3 O (As F6)'
_space_group_IT_number 166
_symmetry_space_group_name_Hall '-R 3 2"'
_symmetry_space_group_name_H-M 'R -3 m :H'
_cell_angle_alpha 90
_cell_angle_beta 90
_cell_angle_gamma 120
_cell_formula_units_Z 6
_cell_length_a 8.981
_cell_length_b 8.981
_cell_length_c 16.891
_cell_volume 1179.873
_citation_journal_id_ASTM SSSCFJ
_cod_data_source_file Lork_SSSCFJ_2002_626.cif
_cod_data_source_block C3H9As1F6O1
_cod_original_formula_sum 'C3 H9 As1 F6 O1'
_cod_database_code 1531862

loop_
_symmetry_equiv_pos_as_xyz
x,y,z
-y,x-y,z
-x+y,-x,z
y,x,-z
-x,-x+y,-z
x-y,-y,-z
-x,-y,-z
y,-x+y,-z
x-y,x,-z
-y,-x,z
x,x-y,z
-x+y,y,z
x+2/3,y+1/3,z+1/3
-y+2/3,x-y+1/3,z+1/3
-x+y+2/3,-x+1/3,z+1/3
y+2/3,x+1/3,-z+1/3
-x+2/3,-x+y+1/3,-z+1/3
x-y+2/3,-y+1/3,-z+1/3
-x+2/3,-y+1/3,-z+1/3
y+2/3,-x+y+1/3,-z+1/3
x-y+2/3,x+1/3,-z+1/3
-y+2/3,-x+1/3,z+1/3
x+2/3,x-y+1/3,z+1/3
-x+y+2/3,y+1/3,z+1/3
x+1/3,y+2/3,z+2/3
-y+1/3,x-y+2/3,z+2/3
-x+y+1/3,-x+2/3,z+2/3
y+1/3,x+2/3,-z+2/3
-x+1/3,-x+y+2/3,-z+2/3
x-y+1/3,-y+2/3,-z+2/3
-x+1/3,-y+2/3,-z+2/3
y+1/3,-x+y+2/3,-z+2/3
x-y+1/3,x+2/3,-z+2/3
-y+1/3,-x+2/3,z+2/3
x+1/3,x-y+2/3,z+2/3
-x+y+1/3,y+2/3,z+2/3

loop_
_atom_site_label
_atom_site_type_symbol
_atom_site_fract_x
_atom_site_fract_y
_atom_site_fract_z
_atom_site_occupancy
_atom_site_U_iso_or_equiv
As2 As+5 0.3333 0.6667 0.1667 1 0.0
O1 O-2 0.6667 0.3333 0.1025 1 0.0
As1 As+5 0 0 0 1 0.0
F2 F-1 0.4228 0.5772 0.1079 1 0.0
F1 F-1 0.0898 0.1796 0.0586 1 0.0
C1 C+4 0.7578 0.2422 0.0791 1 0.0
